data_2010438
loop_
_publ_author_name
'Huhmann, Jean L.'
'Corey, Joyce Y.'
'Rath, Nigam P.'

_publ_section_title
;
 (Tetraphenylporphyrinato)zirconium(IV) Diacetate
;
_journal_issue 2
_journal_name_full 'Acta Crystallographica Section C'
_journal_page_first 195
_journal_page_last 197
_journal_paper_doi 10.1107/S0108270194008553
_journal_volume 51
_journal_year 1995
_chemical_formula_moiety 'C49 H36 Cl2 N4 O4 Zr1'
_chemical_formula_sum 'C49 H36 Cl2 N4 O4 Zr'
_chemical_formula_weight 906.9
_space_group_IT_number 15
_symmetry_cell_setting monoclinic
_symmetry_space_group_name_Hall '-C 2yc'
_symmetry_space_group_name_H-M 'C 1 2/c 1'
_atom_type_scat_source IntTabIV
_cell_angle_alpha 90.
_cell_angle_beta 104.23(4)
_cell_angle_gamma 90.
_cell_formula_units_Z 4
_cell_length_a 17.985(7)
_cell_length_b 15.900(7)
_cell_length_c 15.042(5)
_cell_measurement_reflns_used 25
_cell_measurement_temperature 298
_cell_measurement_theta_max 13.5
_cell_measurement_theta_min 9
_cell_volume 4169(3)
_diffrn_measurement_device 'Siemens R3m/V'
_diffrn_measurement_method \q-2\q
_diffrn_radiation_type MoK\a
_diffrn_radiation_wavelength 0.71073
_diffrn_reflns_av_R_equivalents 0.0292
_diffrn_reflns_limit_h_max 21
_diffrn_reflns_limit_h_min -10
_diffrn_reflns_limit_k_max 18
_diffrn_reflns_limit_k_min -18
_diffrn_reflns_limit_l_max 17
_diffrn_reflns_limit_l_min -17
_diffrn_reflns_number 6492
_diffrn_reflns_theta_max 25.0
_diffrn_standards_decay_% <4
_diffrn_standards_interval_count 50
_diffrn_standards_number 3
_exptl_absorpt_coefficient_mu 0.443
_exptl_absorpt_correction_T_max 0.6809
_exptl_absorpt_correction_T_min 0.6480
_exptl_absorpt_correction_type 'empirical, \y-scan'
_exptl_crystal_colour purple
_exptl_crystal_density_diffrn 1.444
_exptl_crystal_description needle
_exptl_crystal_size_max 0.5
_exptl_crystal_size_mid 0.1
_exptl_crystal_size_min 0.1
_refine_diff_density_max 0.69
_refine_diff_density_min -0.72
_refine_ls_goodness_of_fit_obs 1.07
_refine_ls_hydrogen_treatment noref
_refine_ls_number_parameters 269
_refine_ls_number_reflns 3689
_refine_ls_R_factor_obs 0.0763
_refine_ls_shift/esd_max 0.2
_refine_ls_structure_factor_coef F
_refine_ls_weighting_details 'w = 1/[\s^2^(F) + 0.0022F^2^]'
_refine_ls_weighting_scheme calc
_refine_ls_wR_factor_obs 0.0822
_reflns_number_observed 2191
_reflns_number_total 3689
_reflns_observed_criterion F>3\s(F)
_cod_data_source_file bk1042.cif
_cod_data_source_block bk1042_structure_1_of_1
_cod_depositor_comments
;
The following automatic conversions were performed:

'_refine_ls_weighting_scheme' value 'w = 1/[\s^2^(F) + 0.0022F^2^]'
was changed to 'calc'. New tag '_refine_ls_weighting_details' was
created. The value of the new tag was set to 'w = 1/[\s^2^(F) +
0.0022F^2^]'.

Automatic conversion script
Id: cif_fix_values 3143 2015-03-26 13:38:13Z robertas 
;
_cod_original_cell_volume 4172(2)
_cod_original_sg_symbol_H-M 'C 2/c'
_cod_original_formula_sum 'C49 H36 Cl2 N4 O4 Zr1'
_cod_database_code 2010438

loop_
_symmetry_equiv_pos_as_xyz
x,y,z
x,-y,1/2+z
-x,-y,-z
-x,y,1/2-z
1/2+x,1/2+y,z
1/2+x,1/2-y,1/2+z
1/2-x,1/2-y,-z
1/2-x,1/2+y,1/2-z

loop_
_atom_site_label
_atom_site_fract_x
_atom_site_fract_y
_atom_site_fract_z
_atom_site_U_iso_or_equiv
Zr .0 .31010(10) .2500 .0290(10)
O(1) .0411(3) .2111(3) .1671(4) .047(2)
O(2) .1035(3) .2268(4) .3087(4) .046(2)
N(1) -.0508(4) .3714(4) .1141(4) .035(2)
N(2) .1007(4) .3792(4) .2181(4) .035(2)
C(1) -.1293(5) .3822(5) .0764(5) .035(3)
C(2) -.1421(5) .3808(6) -.0215(6) .045(3)
C(3) -.0757(5) .3704(5) -.0444(6) .046(3)
C(4) -.0169(5) .3675(5) .0415(5) .036(3)
C(5) .0613(5) .3692(5) .0487(5) .036(3)
C(6) .1160(5) .3827(5) .1332(5) .037(3)
C(7) .1942(5) .4045(6) .1414(6) .046(4)
C(8) .2276(5) .4136(6) .2306(6) .042(3)
C(9) .1705(5) .3961(5) .2803(5) .038(3)
C(10) .1835(5) .3965(5) .3736(5) .035(3)
C(11) .2646(5) .4135(6) .4293(5) .040(3)
C(12) .3148(6) .3480(7) .4533(7) .068(4)
C(13) .3895(5) .3655(9) .5047(8) .075(5)
C(14) .4113(6) .4428(10) .5317(7) .081(5)
C(15) .3611(6) .5094(8) .5083(7) .071(5)
C(16) .2876(5) .4935(7) .4559(6) .057(4)
C(17) .0913(5) .3579(6) -.0349(6) .041(3)
C(18) .0741(5) .4135(6) -.1077(6) .048(4)
C(19) .1021(6) .4009(7) -.1849(6) .057(4)
C(20) .1472(6) .3331(9) -.1892(7) .071(5)
C(21) .1659(6) .2778(8) -.1170(8) .075(5)
C(22) .1382(5) .2898(6) -.0401(7) .062(4)
C(23) .0952(5) .1877(6) .2344(7) .048(3)
C(24) .1471(6) .1173(7) .2272(8) .085(5)
C(25) .0 .8234(19) .2500 .175(11)
Cl .0478(8) .9169(10) .2176(10) .224(6)
Cl' .0433(6) .8531(8) .1762(7) .161(4)
H(2A) -.1914 .3860 -.0639 .080
H(3A) -.0678 .3662 -.1050 .080
H(7A) .2185 .4108 .0916 .080
H(8A) .2799 .4295 .2570 .080
H(12A) .2992 .2916 .4348 .080
H(13A) .4258 .3204 .5211 .080
H(14A) .4626 .4526 .5676 .080
H(15A) .3767 .5652 .5290 .080
H(16A) .2523 .5392 .4372 .080
H(18A) .0423 .4613 -.1043 .080
H(19A) .0897 .4398 -.2351 .080
H(20A) .1659 .3241 -.2431 .080
H(21A) .1983 .2304 -.1201 .080
H(22A) .1513 .2516 .0108 .080
H(24A) .1846 .1356 .1957 .080
H(24B) .1726 .0984 .2876 .080
H(24C) .1177 .0719 .1938 .080

loop_
_geom_angle_atom_site_label_1
_geom_angle_atom_site_label_2
_geom_angle_atom_site_label_3
_geom_angle
_geom_angle_publ_flag
O(1) Zr O(2) 57.2(2) yes
O(1) Zr O(2A) 74.1(2) yes
O(1) Zr O(1A) 90.9(3) yes
O(2) Zr O(2A) 108.9(3) yes
N(1) Zr N(2) 76.4(2) yes
O(1) Zr N(1) 85.1(2) yes
O(1) Zr N(2) 80.4(2) yes
O(2A) Zr N(1) 77.8(2) yes
O(2) Zr N(2) 75.2(2) yes
N(2) Zr N(1A) 79.3(2) yes
N(2) Zr N(2A) 122.1(3) yes
C(23) Zr C(23A) 85.1(4) yes
(2) Zr N(1) 135.7(2) no
O(1) Zr C(23) 28.8(2) no
N(1) Zr C(23) 111.5(3) no
N(2) Zr O(1A) 147.9(2) no
N(2) Zr O(2A) 144.9(2) no
N(1) Zr N(1A) 128.6(3) no
C(23) Zr N(1A) 105.8(3) no
C(23) Zr N(2A) 160.9(3) no
O(2) Zr C(23A) 91.4(2) no
N(2) Zr C(23A) 16.9(3) no
Zr O(1) C(23) 93.2(6) no
Zr N(1) C(1) 124.6(5) no
C(1) N(1) C(4) 106.5(6) no
Zr N(2) C(9) 125.8(5) no
N(1) C(1) C(2) 107.8(8) no
C(2) C(1) C(10A) 127.1(7) no
C(2) C(3) C(4) 106.1(8) no
N(1) C(4) C(5) 125.2(7) no
C(4) C(5) C(6) 122.7(8) no
C(6) C(5) C(17) 117.3(7) no
N(2) C(6) C(7) 110.5(7) no
C(6) C(7) C(8) 107.6(8) no
N(2) C(9) C(8) 109.2(7) no
C(8) C(9) C(10) 124.7(7) no
C(9) C(10) C(1A) 126.2(7) no
C(10) C(11) C(12) 119.5(8) no
C(12) C(11) C(16) 120.0(8) no
C(12) C(13) C(14) 121.7(11) no
C(14) C(15) C(16) 118.6(11) no
C(5) C(17) C(18) 122.2(8) no
C(18) C(17) C(22) 118.4(9) no
C(18) C(19) C(20) 119.8(9) no
C(20) C(21) C(22) 120.4(11) no
Zr C(23) O(1) 58.0(5) no
O(1) C(23) O(2) 117.6(8) no
O(1) C(23) C(24) 122.3(9) no
Cl C(25) Cl' 39.5(8) no
O(2) Zr C(23) 28.3(2) no
N(2) Zr C(23) 76.6(3) no
N(1) Zr O(1A) 134.0(2) no
C(23) Zr O(1A) 80.9(3) no
C(23) Zr O(2A) 91.4(2) no
O(1) Zr C(23A) 80.9(3) no
N(1) Zr C(23A) 105.8(3) no
Zr O(2) C(23) 92.1(5) no
Zr N(1) C(4) 122.8(5) no
Zr N(2) C(6) 124.8(5) no
C(6) N(2) C(9) 105.3(7) no
N(1) C(1) C(10A) 125.0(7) no
C(1) C(2) C(3) 109.9(7) no
N(1) C(4) C(3) 109.6(7) no
C(3) C(4) C(5) 124.9(8) no
C(4) C(5) C(17) 120.0(7) no
N(2) C(6) C(5) 125.1(8) no
C(5) C(6) C(7) 124.4(8) no
C(7) C(8) C(9) 107.4(7) no
N(2) C(9) C(10) 126.1(8) no
C(9) C(10) C(11) 117.8(8) no
C(11) C(10) C(1A) 116.0(7) no
C(10) C(11) C(16) 120.6(8) no
C(11) C(12) C(13) 118.3(10) no
C(13) C(14) C(15) 120.5(10) no
C(11) C(16) C(15) 120.9(9) no
C(5) C(17) C(22) 119.4(8) no
C(17) C(18) C(19) 120.9(9) no
C(19) C(20) C(21) 120.1(11) no
C(17) C(22) C(21) 120.3(9) no
Zr C(23) O(2) 59.6(5) no
Zr C(23) C(24) 178.1(8) no
O(2) C(23) C(24) 120.1(8) no
Cl C(25) Cl'A 106.7(17) no

loop_
_geom_bond_atom_site_label_1
_geom_bond_atom_site_label_2
_geom_bond_site_symmetry_1
_geom_bond_site_symmetry_2
_geom_bond_distance
_geom_bond_publ_flag
Zr O(1) . . 2.243(6) yes
Zr N(1) . . 2.246(6) yes
Zr C(23) . . 2.640(10) yes
Zr O(2) . . 2.278(6) yes
Zr N(2) . . 2.268(7) yes
O(1) C(23) . . 1.274(10) yes
N(1) C(1) . . 1.397(10) yes
N(2) C(6) . . 1.372(11) yes
C(1) C(2) . . 1.434(12) yes
C(3) C(4) . . 1.456(11) yes
C(5) C(6) . . 1.418(10) yes
C(7) C(8) . . 1.337(11) yes
C(9) C(10) . . 1.365(11) yes
O(2) C(23) . . 1.254(11) yes
N(1) C(4) . . 1.377(12) yes
N(2) C(9) . . 1.395(9) yes
C(2) C(3) . . 1.330(14) yes
C(4) C(5) . . 1.385(12) yes
C(6) C(7) . . 1.424(12) yes
C(8) C(9) . . 1.438(13) yes
C(23) C(24) . . 1.480(15) yes
C(1) C(10A) . . 1.389(13) no
C(10) C(11) . . 1.517(10) no
C(11) C(16) . . 1.367(13) no
C(13) C(14) . . 1.32(2) no
C(15) C(16) . . 1.385(13) no
C(17) C(22) . . 1.387(14) no
C(19) C(20) . . 1.361(17) no
C(21) C(22) . . 1.381(17) no
C(25) Cl . . 1.84(3) no
C(5) C(17) . . 1.496(13) no
C(11) C(12) . . 1.367(13) no
C(12) C(13) . . 1.404(14) no
C(14) C(15) . . 1.380(18) no
C(17) C(18) . . 1.381(12) no
C(18) C(19) . . 1.390(14) no
C(20) C(21) . . 1.374(16) no
C(25) Cl' . . 1.577(15) no
